data_8106331
loop_
_publ_author_name
'Hong, Yong'
'Liu, Wei'

_publ_section_title
;
 Crystal structure of
 (E)-2-(1-((2-aminophenyl)imino)ethyl)-6-bromo-4-chlorophenol,
 C14H12BrClN2O
;
_journal_issue 5
_journal_name_full 'Zeitschrift f\"ur Kristallographie - New Crystal Structures'
_journal_page_first 881
_journal_page_last 882
_journal_paper_doi 10.1515/ncrs-2018-0074
_journal_volume 233
_journal_year 2018
_chemical_formula_moiety 'C14 H12 Br Cl N2 O'
_chemical_formula_sum 'C14 H12 Br Cl N2 O'
_chemical_formula_weight 339.62
_space_group_crystal_system monoclinic
_space_group_IT_number 14
_space_group_name_Hall '-P 2ybc'
_space_group_name_H-M_alt 'P 1 21/c 1'
_atom_sites_solution_hydrogens mixed
_atom_sites_solution_primary iterative
_cell_angle_alpha 90
_cell_angle_beta 90.07
_cell_angle_gamma 90
_cell_formula_units_Z 4
_cell_length_a 3.9454(10)
_cell_length_b 24.189(6)
_cell_length_c 13.728(3)
_cell_measurement_reflns_used 2709
_cell_measurement_temperature 293(2)
_cell_measurement_theta_max 26.88
_cell_measurement_theta_min 2.24
_cell_volume 1310.1(5)
_computing_molecular_graphics 'Olex2 (Dolomanov et al., 2009)'
_computing_publication_material 'Olex2 (Dolomanov et al., 2009)'
_computing_structure_refinement 'XL (Sheldrick, 2008)'
_computing_structure_solution
;
Superflip (Palatinus & Chapuis, 2007;Palatinus & van der Lee, 2008;
Palatinus et al., 2012)
;
_diffrn_ambient_temperature 293(2)
_diffrn_measured_fraction_theta_full 1.000
_diffrn_measured_fraction_theta_max 0.995
_diffrn_measurement_device_type 'CCD area detector'
_diffrn_measurement_method 'phi and omega scans'
_diffrn_radiation_monochromator graphite
_diffrn_radiation_type MoK\a
_diffrn_radiation_wavelength 0.71073
_diffrn_reflns_av_R_equivalents 0.1884
_diffrn_reflns_av_unetI/netI 0.1222
_diffrn_reflns_Laue_measured_fraction_full 1.000
_diffrn_reflns_Laue_measured_fraction_max 0.995
_diffrn_reflns_limit_h_max 5
_diffrn_reflns_limit_h_min -5
_diffrn_reflns_limit_k_max 31
_diffrn_reflns_limit_k_min -29
_diffrn_reflns_limit_l_max 17
_diffrn_reflns_limit_l_min -17
_diffrn_reflns_number 11411
_diffrn_reflns_point_group_measured_fraction_full 1.000
_diffrn_reflns_point_group_measured_fraction_max 0.995
_diffrn_reflns_theta_full 25.242
_diffrn_reflns_theta_max 27.542
_diffrn_reflns_theta_min 1.684
_exptl_absorpt_coefficient_mu 3.333
_exptl_absorpt_correction_T_max 0.7456
_exptl_absorpt_correction_T_min 0.4482
_exptl_absorpt_correction_type multi-scan
_exptl_absorpt_process_details
;
SADABS-2008/1 (Bruker,2008) was used for absorption correction.
wR2(int) was 0.1258 before and 0.0440 after correction.
The Ratio of minimum to maximum transmission is 0.6011.
The \l/2 correction factor is 0.0015.
;
_exptl_crystal_colour colorless
_exptl_crystal_density_diffrn 1.722
_exptl_crystal_density_meas .
_exptl_crystal_description block
_exptl_crystal_F_000 680
_refine_diff_density_max 1.138
_refine_diff_density_min -1.912
_refine_diff_density_rms 0.211
_refine_ls_extinction_coef .
_refine_ls_extinction_method none
_refine_ls_goodness_of_fit_ref 1.028
_refine_ls_hydrogen_treatment constr
_refine_ls_matrix_type full
_refine_ls_number_parameters 175
_refine_ls_number_reflns 3001
_refine_ls_number_restraints 0
_refine_ls_restrained_S_all 1.028
_refine_ls_R_factor_all 0.0834
_refine_ls_R_factor_gt 0.0589
_refine_ls_shift/su_max 0.001
_refine_ls_shift/su_mean 0.000
_refine_ls_structure_factor_coef Fsqd
_refine_ls_weighting_details 'w=1/[\s^2^(Fo^2^)+(0.0706P)^2^] where P=(Fo^2^+2Fc^2^)/3'
_refine_ls_weighting_scheme calc
_refine_ls_wR_factor_gt 0.1337
_refine_ls_wR_factor_ref 0.1584
_reflns_Friedel_coverage 0.000
_reflns_Friedel_fraction_full .
_reflns_Friedel_fraction_max .
_reflns_number_gt 2117
_reflns_number_total 3001
_reflns_threshold_expression 'I > 2\s(I)'
_cod_data_source_file suppl_ncrs-2018-0074_suppl.cif
_cod_data_source_block 111
_cod_database_code 8106331
_shelx_space_group_comment
;
The symmetry employed for this shelxl refinement is uniquely defined
by the following loop, which should always be used as a source of
symmetry information in preference to the above space-group names.
They are only intended as comments.
;
_olex2_refinement_description
;
1. Fixed Uiso
 At 1.2 times of:
  All C(H) groups, All N(H,H) groups
 At 1.5 times of:
  All C(H,H,H) groups, All O(H) groups
2.a Rotating group:
 N1(H1B,H1A)
2.b Aromatic/amide H refined with riding coordinates:
 C2(H2), C3(H3), C4(H4), C5(H5), C10(H10), C12(H12)
2.c Idealised Me refined as rotating group:
 C8(H8B,H8A,H8C)
2.d Idealised tetrahedral OH refined as rotating group:
 O1(H1)
;
_olex2_submission_special_instructions 'No special instructions were received'

loop_
_space_group_symop_operation_xyz
'x, y, z'
'-x, y+1/2, -z+1/2'
'-x, -y, -z'
'x, -y-1/2, z-1/2'

loop_
_atom_site_label
_atom_site_type_symbol
_atom_site_fract_x
_atom_site_fract_y
_atom_site_fract_z
_atom_site_U_iso_or_equiv
_atom_site_adp_type
_atom_site_occupancy
_atom_site_site_symmetry_order
_atom_site_calc_flag
_atom_site_refinement_flags_posn
_atom_site_refinement_flags_adp
_atom_site_refinement_flags_occupancy
_atom_site_disorder_assembly
_atom_site_disorder_group
Br1 Br -0.29045(12) 0.38586(2) -0.39960(3) 0.0277(2) Uani 1 1 d . . . . .
Cl1 Cl -0.7092(3) 0.44311(5) -0.02995(9) 0.0332(3) Uani 1 1 d . . . . .
O1 O -0.5796(9) 0.27468(14) -0.3354(2) 0.0269(8) Uani 1 1 d . . . . .
H1 H -0.636253 0.244189 -0.314952 0.040 Uiso 1 1 calc GR . . . .
N1 N -1.1860(11) 0.15480(19) -0.3723(3) 0.0304(10) Uani 1 1 d . . . . .
H1B H -1.357243 0.139598 -0.401683 0.036 Uiso 1 1 d GR . . . .
H1A H -1.243616 0.187889 -0.354315 0.036 Uiso 1 1 d GR . . . .
N2 N -0.8479(10) 0.20647(16) -0.2209(3) 0.0223(8) Uani 1 1 d . . . . .
C1 C -1.0962(12) 0.12366(19) -0.2914(4) 0.0246(10) Uani 1 1 d . . . . .
C2 C -1.1520(12) 0.0664(2) -0.2866(4) 0.0292(11) Uani 1 1 d . . . . .
H2 H -1.260622 0.048644 -0.337928 0.035 Uiso 1 1 calc R . . . .
C3 C -1.0476(12) 0.0360(2) -0.2062(4) 0.0318(12) Uani 1 1 d . . . . .
H3 H -1.087639 -0.001907 -0.204233 0.038 Uiso 1 1 calc R . . . .
C4 C -0.8861(12) 0.0613(2) -0.1299(4) 0.0292(11) Uani 1 1 d . . . . .
H4 H -0.816975 0.040701 -0.076220 0.035 Uiso 1 1 calc R . . . .
C5 C -0.8262(12) 0.1177(2) -0.1330(4) 0.0261(11) Uani 1 1 d . . . . .
H5 H -0.714677 0.134561 -0.081267 0.031 Uiso 1 1 calc R . . . .
C6 C -0.9287(11) 0.14928(19) -0.2114(3) 0.0214(10) Uani 1 1 d . . . . .
C7 C -0.8896(11) 0.24310(19) -0.1532(3) 0.0202(9) Uani 1 1 d . . . . .
C8 C -1.0634(12) 0.2315(2) -0.0589(3) 0.0266(10) Uani 1 1 d . . . . .
H8B H -0.897795 0.228707 -0.007804 0.040 Uiso 1 1 calc GR . . . .
H8A H -1.185853 0.197268 -0.063746 0.040 Uiso 1 1 calc GR . . . .
H8C H -1.218439 0.260914 -0.044358 0.040 Uiso 1 1 calc GR . . . .
C9 C -0.7633(11) 0.29912(19) -0.1738(3) 0.0197(9) Uani 1 1 d . . . . .
C10 C -0.7896(11) 0.3403(2) -0.1022(3) 0.0223(10) Uani 1 1 d . . . . .
H10 H -0.890604 0.332307 -0.042624 0.027 Uiso 1 1 calc R . . . .
C11 C -0.6659(11) 0.3925(2) -0.1201(3) 0.0217(10) Uani 1 1 d . . . . .
C12 C -0.5146(11) 0.4060(2) -0.2078(3) 0.0222(10) Uani 1 1 d . . . . .
H12 H -0.432676 0.441500 -0.218438 0.027 Uiso 1 1 calc R . . . .
C13 C -0.4867(11) 0.3665(2) -0.2787(3) 0.0207(9) Uani 1 1 d . . . . .
C14 C -0.6074(11) 0.31188(19) -0.2641(3) 0.0199(9) Uani 1 1 d . . . . .

loop_
_atom_site_aniso_label
_atom_site_aniso_U_11
_atom_site_aniso_U_22
_atom_site_aniso_U_33
_atom_site_aniso_U_23
_atom_site_aniso_U_13
_atom_site_aniso_U_12
Br1 0.0275(3) 0.0319(3) 0.0237(3) 0.0023(2) 0.00421(18) -0.0044(2)
Cl1 0.0470(8) 0.0224(6) 0.0303(6) -0.0086(5) 0.0040(5) -0.0031(5)
O1 0.035(2) 0.0234(18) 0.0223(17) -0.0023(14) 0.0065(14) -0.0047(15)
N1 0.039(2) 0.031(2) 0.022(2) -0.0062(18) -0.0036(17) -0.0033(19)
N2 0.023(2) 0.021(2) 0.0225(19) -0.0009(16) -0.0020(15) -0.0029(16)
C1 0.027(2) 0.021(3) 0.026(3) -0.0026(19) 0.002(2) -0.0022(19)
C2 0.028(3) 0.027(3) 0.033(3) -0.010(2) 0.003(2) -0.008(2)
C3 0.025(3) 0.016(2) 0.054(3) -0.007(2) 0.006(2) -0.005(2)
C4 0.025(3) 0.028(3) 0.035(3) 0.007(2) -0.001(2) 0.002(2)
C5 0.022(2) 0.027(3) 0.029(3) -0.003(2) -0.004(2) 0.001(2)
C6 0.022(2) 0.019(2) 0.023(2) -0.0022(18) 0.0026(17) -0.0025(18)
C7 0.017(2) 0.023(2) 0.021(2) 0.0003(18) -0.0037(17) 0.0014(18)
C8 0.027(3) 0.027(3) 0.026(2) 0.001(2) 0.0026(19) -0.005(2)
C9 0.014(2) 0.022(2) 0.023(2) 0.0008(18) -0.0047(16) -0.0019(17)
C10 0.022(2) 0.023(3) 0.023(2) 0.0002(19) -0.0006(18) -0.0004(18)
C11 0.022(2) 0.022(3) 0.021(2) -0.0057(18) 0.0004(17) 0.0026(18)
C12 0.018(2) 0.023(2) 0.026(2) 0.0038(19) -0.0038(18) -0.0018(18)
C13 0.018(2) 0.024(2) 0.020(2) 0.0027(18) -0.0024(17) 0.0026(18)
C14 0.017(2) 0.024(2) 0.019(2) -0.0017(18) -0.0034(16) 0.0027(18)

loop_
_atom_type_symbol
_atom_type_description
_atom_type_scat_dispersion_real
_atom_type_scat_dispersion_imag
_atom_type_scat_source
C C 0.0033 0.0016 'International Tables Vol C Tables 4.2.6.8 and 6.1.1.4'
H H 0.0000 0.0000 'International Tables Vol C Tables 4.2.6.8 and 6.1.1.4'
Br Br -0.2901 2.4595 'International Tables Vol C Tables 4.2.6.8 and 6.1.1.4'
Cl Cl 0.1484 0.1585 'International Tables Vol C Tables 4.2.6.8 and 6.1.1.4'
N N 0.0061 0.0033 'International Tables Vol C Tables 4.2.6.8 and 6.1.1.4'
O O 0.0106 0.0060 'International Tables Vol C Tables 4.2.6.8 and 6.1.1.4'

loop_
_geom_angle_atom_site_label_1
_geom_angle_atom_site_label_2
_geom_angle_atom_site_label_3
_geom_angle
_geom_angle_site_symmetry_1
_geom_angle_site_symmetry_3
C14 O1 H1 109.5 . .
H1B N1 H1A 108.6 . .
C1 N1 H1B 109.9 . .
C1 N1 H1A 109.9 . .
C7 N2 C6 124.8(4) . .
N1 C1 C2 122.3(4) . .
N1 C1 C6 119.9(4) . .
C2 C1 C6 117.8(5) . .
C1 C2 H2 119.5 . .
C3 C2 C1 121.0(4) . .
C3 C2 H2 119.5 . .
C2 C3 H3 119.8 . .
C4 C3 C2 120.5(5) . .
C4 C3 H3 119.8 . .
C3 C4 H4 120.1 . .
C3 C4 C5 119.7(5) . .
C5 C4 H4 120.1 . .
C4 C5 H5 119.3 . .
C4 C5 C6 121.3(5) . .
C6 C5 H5 119.3 . .
C1 C6 N2 117.1(4) . .
C5 C6 N2 122.9(4) . .
C5 C6 C1 119.7(4) . .
N2 C7 C8 123.5(4) . .
N2 C7 C9 116.7(4) . .
C9 C7 C8 119.7(4) . .
C7 C8 H8B 109.5 . .
C7 C8 H8A 109.5 . .
C7 C8 H8C 109.5 . .
H8B C8 H8A 109.5 . .
H8B C8 H8C 109.5 . .
H8A C8 H8C 109.5 . .
C10 C9 C7 119.6(4) . .
C10 C9 C14 119.4(4) . .
C14 C9 C7 121.0(4) . .
C9 C10 H10 120.0 . .
C11 C10 C9 120.0(4) . .
C11 C10 H10 120.0 . .
C10 C11 Cl1 118.7(4) . .
C10 C11 C12 121.6(4) . .
C12 C11 Cl1 119.6(4) . .
C11 C12 H12 120.3 . .
C13 C12 C11 119.4(4) . .
C13 C12 H12 120.3 . .
C12 C13 Br1 119.1(4) . .
C12 C13 C14 121.5(4) . .
C14 C13 Br1 119.5(3) . .
O1 C14 C9 122.0(4) . .
O1 C14 C13 119.8(4) . .
C9 C14 C13 118.1(4) . .

loop_
_geom_bond_atom_site_label_1
_geom_bond_atom_site_label_2
_geom_bond_distance
_geom_bond_site_symmetry_2
Br1 C13 1.891(5) .
Cl1 C11 1.749(5) .
O1 H1 0.8200 .
O1 C14 1.334(5) .
N1 H1B 0.8684 .
N1 H1A 0.8680 .
N1 C1 1.387(6) .
N2 C6 1.425(6) .
N2 C7 1.294(6) .
C1 C2 1.403(7) .
C1 C6 1.423(7) .
C2 H2 0.9300 .
C2 C3 1.388(7) .
C3 H3 0.9300 .
C3 C4 1.371(7) .
C4 H4 0.9300 .
C4 C5 1.384(7) .
C5 H5 0.9300 .
C5 C6 1.381(7) .
C7 C8 1.493(6) .
C7 C9 1.471(6) .
C8 H8B 0.9600 .
C8 H8A 0.9600 .
C8 H8C 0.9600 .
C9 C10 1.404(6) .
C9 C14 1.419(6) .
C10 H10 0.9300 .
C10 C11 1.377(7) .
C11 C12 1.383(7) .
C12 H12 0.9300 .
C12 C13 1.367(7) .
C13 C14 1.420(7) .

loop_
_geom_torsion_atom_site_label_1
_geom_torsion_atom_site_label_2
_geom_torsion_atom_site_label_3
_geom_torsion_atom_site_label_4
_geom_torsion
_geom_torsion_site_symmetry_1
_geom_torsion_site_symmetry_2
_geom_torsion_site_symmetry_3
_geom_torsion_site_symmetry_4
Br1 C13 C14 O1 0.4(5) . . . .
Br1 C13 C14 C9 -178.0(3) . . . .
Cl1 C11 C12 C13 -178.8(3) . . . .
N1 C1 C2 C3 177.5(5) . . . .
N1 C1 C6 N2 -2.6(7) . . . .
N1 C1 C6 C5 -177.1(4) . . . .
N2 C7 C9 C10 -177.7(4) . . . .
N2 C7 C9 C14 0.7(6) . . . .
C1 C2 C3 C4 -0.2(8) . . . .
C2 C1 C6 N2 174.8(4) . . . .
C2 C1 C6 C5 0.3(7) . . . .
C2 C3 C4 C5 -0.1(8) . . . .
C3 C4 C5 C6 0.6(8) . . . .
C4 C5 C6 N2 -174.8(4) . . . .
C4 C5 C6 C1 -0.7(8) . . . .
C6 N2 C7 C8 -6.8(7) . . . .
C6 N2 C7 C9 174.8(4) . . . .
C6 C1 C2 C3 0.1(7) . . . .
C7 N2 C6 C1 136.8(5) . . . .
C7 N2 C6 C5 -49.0(7) . . . .
C7 C9 C10 C11 178.7(4) . . . .
C7 C9 C14 O1 2.6(6) . . . .
C7 C9 C14 C13 -179.1(4) . . . .
C8 C7 C9 C10 3.8(6) . . . .
C8 C7 C9 C14 -177.8(4) . . . .
C9 C10 C11 Cl1 179.0(3) . . . .
C9 C10 C11 C12 0.1(7) . . . .
C10 C9 C14 O1 -179.0(4) . . . .
C10 C9 C14 C13 -0.7(6) . . . .
C10 C11 C12 C13 0.0(7) . . . .
C11 C12 C13 Br1 178.3(3) . . . .
C11 C12 C13 C14 -0.5(6) . . . .
C12 C13 C14 O1 179.2(4) . . . .
C12 C13 C14 C9 0.8(6) . . . .
C14 C9 C10 C11 0.2(6) . . . .
